data_4116519
loop_
_publ_author_name
'Paul-Michael Pellny'
'Frank G. Kirchbauer'
'Vladimir V. Burlakov'
'Wolfgang Baumann'
'Anke Spannenberg'
'Uwe Rosenthal'

_publ_section_title
;
 Reactivity of Permethylzirconocene and Permethyltitanocene toward
 Disubstituted 1,3-Butadiynes: \h4- vs \h2-Complexation or C-C Coupling
 with the Permethyltitanocene
;
_journal_name_full 'Journal of the American Chemical Society'
_journal_page_first 8313
_journal_page_last 8323
_journal_paper_doi 10.1021/ja991046z
_journal_volume 121
_journal_year 1999
_chemical_formula_sum 'C31 H48 O2 Si2 Ti'
_chemical_formula_weight 556.77
_chemical_name_systematic
; 
 ? 
;
_space_group_IT_number 2
_symmetry_cell_setting triclinic
_symmetry_space_group_name_Hall '-P 1'
_symmetry_space_group_name_H-M 'P -1'
_atom_sites_solution_hydrogens geom
_atom_sites_solution_primary direct
_atom_sites_solution_secondary difmap
_audit_creation_method SHELXL
_cell_angle_alpha 92.07(3)
_cell_angle_beta 100.15(3)
_cell_angle_gamma 114.87(3)
_cell_formula_units_Z 2
_cell_length_a 10.567(2)
_cell_length_b 12.213(2)
_cell_length_c 13.991(3)
_cell_measurement_reflns_used 5000
_cell_measurement_temperature 293(2)
_cell_measurement_theta_max 20
_cell_measurement_theta_min 4
_cell_volume 1600.2(7)
_computing_cell_refinement STOE-CELL
_computing_data_collection STOE-EXPOSE
_computing_data_reduction STOE-INTEGRATE
_computing_molecular_graphics XP
_computing_publication_material SHELXL-93
_computing_structure_refinement 'SHELXL-93 (Sheldrick, 1993)'
_computing_structure_solution 'SHELXS-86 (Sheldrick, 1990)'
_diffrn_ambient_temperature 293(2)
_diffrn_measurement_device STOE-IPDS
_diffrn_measurement_method 'laser scanned imaging plate'
_diffrn_radiation_monochromator graphite
_diffrn_radiation_source 'fine-focus sealed tube'
_diffrn_radiation_type MoK\a
_diffrn_radiation_wavelength 0.71073
_diffrn_reflns_av_R_equivalents 0.0000
_diffrn_reflns_av_sigmaI/netI 0.0474
_diffrn_reflns_limit_h_max 11
_diffrn_reflns_limit_h_min -12
_diffrn_reflns_limit_k_max 13
_diffrn_reflns_limit_k_min -13
_diffrn_reflns_limit_l_max 15
_diffrn_reflns_limit_l_min 0
_diffrn_reflns_number 4733
_diffrn_reflns_theta_max 24.15
_diffrn_reflns_theta_min 1.85
_diffrn_standards_interval_time 360
_diffrn_standards_number 50-200
_exptl_absorpt_coefficient_mu 0.366
_exptl_absorpt_correction_type 'mean imaging plate intensity method'
_exptl_crystal_colour red-orange
_exptl_crystal_density_diffrn 1.156
_exptl_crystal_description prism
_exptl_crystal_F_000 600
_exptl_crystal_size_max 0.4
_exptl_crystal_size_mid 0.4
_exptl_crystal_size_min 0.3
_refine_diff_density_max 0.263
_refine_diff_density_min -0.337
_refine_diff_density_rms 0.051
_refine_ls_extinction_method none
_refine_ls_goodness_of_fit_all 1.082
_refine_ls_goodness_of_fit_obs 1.109
_refine_ls_matrix_type full
_refine_ls_number_parameters 325
_refine_ls_number_reflns 4733
_refine_ls_number_restraints 0
_refine_ls_restrained_S_all 1.082
_refine_ls_restrained_S_obs 1.109
_refine_ls_R_factor_all 0.0499
_refine_ls_R_factor_obs 0.0403
_refine_ls_shift/esd_max 0.000
_refine_ls_shift/esd_mean 0.000
_refine_ls_structure_factor_coef Fsqd
_refine_ls_weighting_details 'w=1/[\s^2^(Fo^2^)+(0.0785P)^2^+0.0000P] where P=(Fo^2^+2Fc^2^)/3'
_refine_ls_weighting_scheme calc
_refine_ls_wR_factor_all 0.1269
_refine_ls_wR_factor_obs 0.1171
_reflns_number_observed 3888
_reflns_number_total 4733
_reflns_observed_criterion >2sigma(I)
_cod_data_source_file ja991046z_7.cif
_cod_data_source_block 754
_cod_depositor_comments
;
The following automatic conversions were performed:

'_refine_ls_weighting_scheme' value 'calc
w=1/[\s^2^(Fo^2^)+(0.0785P)^2^+0.0000P] where P=(Fo^2^+2Fc^2^)/3' was
changed to 'calc'. New tag '_refine_ls_weighting_details' was
created. The value of the new tag was set to
'w=1/[\s^2^(Fo^2^)+(0.0785P)^2^+0.0000P] where P=(Fo^2^+2Fc^2^)/3'.

Automatic conversion script
Id: cif_fix_values 3143 2015-03-26 13:38:13Z robertas 
;
_cod_original_cell_volume 1600.2(5)
_cod_database_code 4116519

loop_
_symmetry_equiv_pos_as_xyz
'x, y, z'
'-x, -y, -z'

loop_
_atom_site_aniso_label
_atom_site_aniso_U_11
_atom_site_aniso_U_22
_atom_site_aniso_U_33
_atom_site_aniso_U_23
_atom_site_aniso_U_13
_atom_site_aniso_U_12
C1 0.054(2) 0.039(2) 0.0317(13) 0.0048(12) 0.0155(12) 0.0165(13)
C2 0.0456(15) 0.049(2) 0.0289(13) 0.0023(12) 0.0049(11) 0.0215(13)
C3 0.051(2) 0.044(2) 0.0354(14) -0.0065(13) 0.0119(12) 0.0119(13)
C4 0.081(2) 0.065(2) 0.0328(14) 0.0049(14) 0.0151(14) 0.053(2)
C5 0.0338(14) 0.067(2) 0.0366(14) -0.0058(14) 0.0097(11) 0.0182(13)
C6 0.037(2) 0.131(4) 0.077(2) -0.015(2) 0.013(2) 0.019(2)
C7 0.0303(12) 0.0300(13) 0.0315(12) 0.0031(10) 0.0033(10) 0.0141(10)
C8 0.0324(13) 0.0340(14) 0.0405(14) 0.0027(12) 0.0020(10) 0.0193(12)
C9 0.0342(14) 0.036(2) 0.050(2) 0.0058(13) 0.0029(12) 0.0141(13)
C10 0.062(2) 0.043(2) 0.0279(13) 0.0034(12) 0.0048(12) 0.0296(14)
C11 0.055(2) 0.057(2) 0.0342(14) 0.0136(13) 0.0118(12) 0.0255(15)
C12 0.092(2) 0.040(2) 0.0307(14) 0.0066(13) 0.0038(14) 0.031(2)
C13 0.075(2) 0.075(2) 0.0310(14) 0.0094(14) 0.0028(14) 0.057(2)
C14 0.050(2) 0.054(2) 0.0312(13) 0.0038(13) -0.0077(12) 0.0213(14)
C15 0.058(2) 0.086(3) 0.065(2) 0.006(2) -0.023(2) 0.009(2)
C16 0.0301(13) 0.041(2) 0.0465(15) 0.0049(13) 0.0063(11) 0.0141(11)
C17 0.0302(12) 0.0340(14) 0.0381(13) 0.0053(11) 0.0036(10) 0.0169(11)
C18 0.077(2) 0.099(3) 0.062(2) 0.003(2) 0.016(2) 0.061(2)
C19 0.069(2) 0.043(2) 0.137(4) 0.011(2) 0.004(2) 0.035(2)
C20 0.071(2) 0.093(3) 0.055(2) 0.016(2) 0.004(2) 0.056(2)
C21 0.049(2) 0.068(2) 0.071(2) 0.008(2) 0.000(2) 0.004(2)
C22 0.068(2) 0.087(3) 0.080(2) 0.024(2) 0.033(2) 0.027(2)
C23 0.070(2) 0.042(2) 0.116(3) 0.011(2) 0.015(2) 0.022(2)
C24 0.119(3) 0.055(2) 0.058(2) 0.019(2) 0.041(2) 0.029(2)
C25 0.135(3) 0.077(2) 0.043(2) 0.006(2) 0.024(2) 0.072(2)
C26 0.063(2) 0.123(3) 0.046(2) 0.003(2) -0.007(2) 0.048(2)
C27 0.073(2) 0.111(3) 0.072(2) 0.039(2) 0.036(2) 0.026(2)
C28 0.133(4) 0.179(5) 0.055(2) 0.002(3) -0.008(2) 0.131(4)
C29 0.195(5) 0.037(2) 0.065(2) 0.018(2) 0.028(3) 0.045(3)
C30 0.102(3) 0.048(2) 0.070(2) -0.012(2) 0.027(2) -0.002(2)
C31 0.162(4) 0.110(3) 0.053(2) 0.012(2) 0.028(2) 0.110(3)
O1 0.0317(9) 0.0325(10) 0.0475(10) 0.0048(8) 0.0078(7) 0.0103(8)
O2 0.0261(10) 0.0605(14) 0.102(2) 0.0049(13) 0.0091(10) 0.0165(9)
Si1 0.0408(4) 0.0477(5) 0.0467(4) 0.0022(4) 0.0012(3) 0.0302(4)
Si2 0.0324(4) 0.0359(4) 0.0551(5) 0.0065(4) 0.0070(3) 0.0084(3)
Ti 0.0298(2) 0.0278(3) 0.0293(3) 0.0027(2) 0.0036(2) 0.0141(2)

loop_
_atom_site_label
_atom_site_type_symbol
_atom_site_fract_x
_atom_site_fract_y
_atom_site_fract_z
_atom_site_U_iso_or_equiv
_atom_site_thermal_displace_type
_atom_site_occupancy
_atom_site_calc_flag
_atom_site_refinement_flags
C1 C 0.0352(3) 0.2750(2) 0.9166(2) 0.0424(6) Uani 1 d .
C2 C 0.1716(3) 0.3732(3) 0.9397(2) 0.0413(6) Uani 1 d .
C3 C 0.1618(3) 0.4763(3) 0.9097(2) 0.0464(7) Uani 1 d .
C4 C 0.0181(3) 0.4469(3) 0.8694(2) 0.0515(8) Uani 1 d .
C5 C -0.0616(3) 0.3194(3) 0.8703(2) 0.0470(7) Uani 1 d .
C6 C -0.2212(3) 0.2452(4) 0.8455(3) 0.0884(14) Uani 1 d .
H6A H -0.2654(3) 0.2931(4) 0.8147(3) 0.133 Uiso 1 calc R
H6B H -0.2550(3) 0.2215(4) 0.9043(3) 0.133 Uiso 1 calc R
H6C H -0.2449(3) 0.1739(4) 0.8016(3) 0.133 Uiso 1 calc R
C7 C 0.1016(2) 0.1646(2) 0.7605(2) 0.0307(5) Uani 1 d .
C8 C -0.0241(3) 0.0536(2) 0.7429(2) 0.0347(6) Uani 1 d .
C9 C -0.1382(3) -0.0360(2) 0.7272(2) 0.0416(6) Uani 1 d .
C10 C 0.0563(3) 0.2735(3) 0.5877(2) 0.0425(7) Uani 1 d .
C11 C 0.1578(3) 0.3963(3) 0.6058(2) 0.0478(7) Uani 1 d .
C12 C 0.0911(4) 0.4665(3) 0.6355(2) 0.0548(8) Uani 1 d .
C13 C -0.0548(3) 0.3863(3) 0.6315(2) 0.0529(8) Uani 1 d .
C14 C -0.0734(3) 0.2691(3) 0.6040(2) 0.0477(7) Uani 1 d .
C15 C -0.2166(4) 0.1569(4) 0.5798(3) 0.0827(12) Uani 1 d .
H15A H -0.2021(4) 0.0867(4) 0.5629(3) 0.124 Uiso 1 calc R
H15B H -0.2779(4) 0.1679(4) 0.5255(3) 0.124 Uiso 1 calc R
H15C H -0.2601(4) 0.1453(4) 0.6356(3) 0.124 Uiso 1 calc R
C16 C 0.3510(3) 0.3018(2) 0.7883(2) 0.0400(6) Uani 1 d .
C17 C 0.2369(2) 0.1734(2) 0.7758(2) 0.0335(6) Uani 1 d .
C18 C 0.4050(4) 0.0620(4) 0.6854(2) 0.0708(10) Uani 1 d .
H18A H 0.4823(4) 0.1419(4) 0.6930(2) 0.106 Uiso 1 calc R
H18B H 0.3432(4) 0.0465(4) 0.6223(2) 0.106 Uiso 1 calc R
H18C H 0.4425(4) 0.0027(4) 0.6906(2) 0.106 Uiso 1 calc R
C19 C 0.1539(4) -0.1039(3) 0.7653(3) 0.0814(12) Uani 1 d .
H19A H 0.0934(4) -0.1185(3) 0.7018(3) 0.122 Uiso 1 calc R
H19B H 0.0993(4) -0.1114(3) 0.8147(3) 0.122 Uiso 1 calc R
H19C H 0.1926(4) -0.1624(3) 0.7701(3) 0.122 Uiso 1 calc R
C20 C 0.4154(4) 0.0748(4) 0.9073(2) 0.0666(9) Uani 1 d .
H20A H 0.4931(4) 0.1548(4) 0.9187(2) 0.100 Uiso 1 calc R
H20B H 0.4524(4) 0.0152(4) 0.9113(2) 0.100 Uiso 1 calc R
H20C H 0.3590(4) 0.0663(4) 0.9558(2) 0.100 Uiso 1 calc R
C21 C -0.4175(3) -0.1861(3) 0.5867(2) 0.0719(10) Uani 1 d .
H21A H -0.5055(3) -0.2587(3) 0.5770(2) 0.108 Uiso 1 calc R
H21B H -0.3672(3) -0.1892(3) 0.5366(2) 0.108 Uiso 1 calc R
H21C H -0.4376(3) -0.1165(3) 0.5835(2) 0.108 Uiso 1 calc R
C22 C -0.3979(4) -0.1636(4) 0.8079(3) 0.0779(11) Uani 1 d .
H22A H -0.4864(4) -0.2353(4) 0.8002(3) 0.117 Uiso 1 calc R
H22B H -0.4165(4) -0.0933(4) 0.8042(3) 0.117 Uiso 1 calc R
H22C H -0.3384(4) -0.1567(4) 0.8703(3) 0.117 Uiso 1 calc R
C23 C -0.2643(4) -0.3083(3) 0.7163(3) 0.0775(11) Uani 1 d .
H23A H -0.3516(4) -0.3814(3) 0.7068(3) 0.116 Uiso 1 calc R
H23B H -0.2064(4) -0.3013(3) 0.7794(3) 0.116 Uiso 1 calc R
H23C H -0.2136(4) -0.3111(3) 0.6663(3) 0.116 Uiso 1 calc R
C24 C -0.0032(5) 0.1540(3) 0.9549(2) 0.0770(11) Uani 1 d .
H24A H -0.1023(5) 0.1017(3) 0.9291(2) 0.115 Uiso 1 calc R
H24B H 0.0140(5) 0.1656(3) 1.0250(2) 0.115 Uiso 1 calc R
H24C H 0.0540(5) 0.1174(3) 0.9349(2) 0.115 Uiso 1 calc R
C25 C 0.0767(5) 0.1708(3) 0.5407(2) 0.0754(11) Uani 1 d .
H25A H 0.1755(5) 0.1978(3) 0.5383(2) 0.113 Uiso 1 calc R
H25B H 0.0197(5) 0.1457(3) 0.4754(2) 0.113 Uiso 1 calc R
H25C H 0.0481(5) 0.1036(3) 0.5783(2) 0.113 Uiso 1 calc R
C26 C 0.3051(4) 0.3689(4) 0.9955(2) 0.0770(11) Uani 1 d .
H26A H 0.2844(4) 0.2868(4) 1.0077(2) 0.116 Uiso 1 calc R
H26B H 0.3379(4) 0.4204(4) 1.0567(2) 0.116 Uiso 1 calc R
H26C H 0.3777(4) 0.3966(4) 0.9577(2) 0.116 Uiso 1 calc R
C27 C 0.3090(4) 0.4449(4) 0.5907(3) 0.0866(13) Uani 1 d .
H27A H 0.3559(4) 0.5314(4) 0.6085(3) 0.130 Uiso 1 calc R
H27B H 0.3076(4) 0.4264(4) 0.5231(3) 0.130 Uiso 1 calc R
H27C H 0.3595(4) 0.4077(4) 0.6307(3) 0.130 Uiso 1 calc R
C28 C -0.1757(5) 0.4212(5) 0.6302(3) 0.104(2) Uani 1 d .
H28A H -0.1379(5) 0.5065(5) 0.6519(3) 0.156 Uiso 1 calc R
H28B H -0.2346(5) 0.3755(5) 0.6730(3) 0.156 Uiso 1 calc R
H28C H -0.2318(5) 0.4039(5) 0.5648(3) 0.156 Uiso 1 calc R
C29 C 0.1543(6) 0.6039(3) 0.6502(3) 0.101(2) Uani 1 d .
H29A H 0.0873(6) 0.6289(3) 0.6704(3) 0.151 Uiso 1 calc R
H29B H 0.1751(6) 0.6346(3) 0.5898(3) 0.151 Uiso 1 calc R
H29C H 0.2407(6) 0.6352(3) 0.6995(3) 0.151 Uiso 1 calc R
C30 C 0.2870(4) 0.6016(3) 0.9252(3) 0.0849(13) Uani 1 d .
H30A H 0.2548(4) 0.6590(3) 0.8984(3) 0.127 Uiso 1 calc R
H30B H 0.3589(4) 0.5989(3) 0.8930(3) 0.127 Uiso 1 calc R
H30C H 0.3263(4) 0.6261(3) 0.9940(3) 0.127 Uiso 1 calc R
C31 C -0.0430(5) 0.5382(4) 0.8545(3) 0.0895(14) Uani 1 d .
H31A H -0.1432(5) 0.4964(4) 0.8261(3) 0.134 Uiso 1 calc R
H31B H 0.0045(5) 0.5935(4) 0.8115(3) 0.134 Uiso 1 calc R
H31C H -0.0292(5) 0.5827(4) 0.9164(3) 0.134 Uiso 1 calc R
O1 O 0.3026(2) 0.3853(2) 0.78465(13) 0.0386(4) Uani 1 d .
O2 O 0.4784(2) 0.3270(2) 0.8001(2) 0.0644(6) Uani 1 d .
Si1 Si 0.30195(8) 0.05195(7) 0.78300(5) 0.0424(2) Uani 1 d .
Si2 Si -0.30561(7) -0.17444(7) 0.70904(6) 0.0437(2) Uani 1 d .
Ti Ti 0.09830(4) 0.34169(4) 0.76199(3) 0.0288(2) Uani 1 d .

loop_
_atom_type_symbol
_atom_type_description
_atom_type_scat_dispersion_real
_atom_type_scat_dispersion_imag
_atom_type_scat_source
C C 0.0033 0.0016 'International Tables Vol C Tables 4.2.6.8 and 6.1.1.4'
H H 0.0000 0.0000 'International Tables Vol C Tables 4.2.6.8 and 6.1.1.4'
O O 0.0106 0.0060 'International Tables Vol C Tables 4.2.6.8 and 6.1.1.4'
Si Si 0.0817 0.0704 'International Tables Vol C Tables 4.2.6.8 and 6.1.1.4'
Ti Ti 0.2776 0.4457 'International Tables Vol C Tables 4.2.6.8 and 6.1.1.4'

loop_
_geom_angle_atom_site_label_1
_geom_angle_atom_site_label_2
_geom_angle_atom_site_label_3
_geom_angle
C2 C1 C5 107.6(3)
C2 C1 C24 124.7(3)
C5 C1 C24 126.4(3)
C2 C1 Ti 73.0(2)
C5 C1 Ti 71.42(15)
C24 C1 Ti 131.3(2)
C3 C2 C1 109.0(2)
C3 C2 C26 125.4(3)
C1 C2 C26 125.5(3)
C3 C2 Ti 72.03(15)
C1 C2 Ti 73.56(15)
C26 C2 Ti 124.3(2)
C2 C3 C4 108.9(3)
C2 C3 C30 124.3(3)
C4 C3 C30 126.8(3)
C2 C3 Ti 74.81(15)
C4 C3 Ti 73.78(15)
C30 C3 Ti 120.8(2)
C3 C4 C5 107.3(3)
C3 C4 C31 124.8(3)
C5 C4 C31 126.0(3)
C3 C4 Ti 72.29(15)
C5 C4 Ti 72.15(14)
C31 C4 Ti 133.2(2)
C1 C5 C4 107.2(2)
C1 C5 C6 123.6(3)
C4 C5 C6 128.3(3)
C1 C5 Ti 74.49(14)
C4 C5 Ti 73.4(2)
C6 C5 Ti 125.9(2)
C17 C7 C8 124.6(2)
C17 C7 Ti 112.4(2)
C8 C7 Ti 122.9(2)
C9 C8 C7 174.7(3)
C8 C9 Si2 176.8(2)
C14 C10 C11 107.6(2)
C14 C10 C25 126.2(3)
C11 C10 C25 125.2(3)
C14 C10 Ti 73.84(14)
C11 C10 Ti 72.03(15)
C25 C10 Ti 128.7(2)
C10 C11 C12 108.0(3)
C10 C11 C27 125.9(3)
C12 C11 C27 126.0(3)
C10 C11 Ti 74.3(2)
C12 C11 Ti 71.7(2)
C27 C11 Ti 122.3(2)
C11 C12 C13 107.7(3)
C11 C12 C29 126.0(4)
C13 C12 C29 125.4(3)
C11 C12 Ti 74.1(2)
C13 C12 Ti 75.4(2)
C29 C12 Ti 125.1(2)
C14 C13 C12 107.4(3)
C14 C13 C28 124.0(3)
C12 C13 C28 126.8(4)
C14 C13 Ti 73.8(2)
C12 C13 Ti 70.4(2)
C28 C13 Ti 133.2(2)
C13 C14 C10 109.2(3)
C13 C14 C15 124.9(3)
C10 C14 C15 125.2(3)
C13 C14 Ti 73.3(2)
C10 C14 Ti 72.84(14)
C15 C14 Ti 127.4(2)
O2 C16 O1 122.7(2)
O2 C16 C17 122.9(2)
O1 C16 C17 114.4(2)
C7 C17 C16 113.9(2)
C7 C17 Si1 130.5(2)
C16 C17 Si1 115.6(2)
C16 O1 Ti 121.6(2)
C19 Si1 C20 107.5(2)
C19 Si1 C18 107.9(2)
C20 Si1 C18 111.2(2)
C19 Si1 C17 112.73(13)
C20 Si1 C17 108.47(14)
C18 Si1 C17 109.06(14)
C9 Si2 C22 107.6(2)
C9 Si2 C23 108.87(14)
C22 Si2 C23 110.4(2)
C9 Si2 C21 109.32(15)
C22 Si2 C21 110.5(2)
C23 Si2 C21 110.1(2)
O1 Ti C7 77.75(8)
O1 Ti C12 97.20(11)
C7 Ti C12 132.01(9)
O1 Ti C3 84.44(9)
C7 Ti C3 122.88(10)
C12 Ti C3 103.63(10)
O1 Ti C5 132.85(8)
C7 Ti C5 100.27(11)
C12 Ti C5 115.84(11)
C3 Ti C5 56.75(10)
O1 Ti C11 76.50(9)
C7 Ti C11 100.56(10)
C12 Ti C11 34.14(11)
C3 Ti C11 127.22(11)
C5 Ti C11 147.24(10)
O1 Ti C4 117.89(10)
C7 Ti C4 131.98(10)
C12 Ti C4 92.95(10)
C3 Ti C4 33.93(10)
C5 Ti C4 34.42(10)
C11 Ti C4 126.63(11)
O1 Ti C2 76.63(9)
C7 Ti C2 89.74(10)
C12 Ti C2 136.13(10)
C3 Ti C2 33.16(10)
C5 Ti C2 56.22(9)
C11 Ti C2 148.35(10)
C4 Ti C2 55.67(9)
O1 Ti C1 103.52(9)
C7 Ti C1 76.41(9)
C12 Ti C1 148.36(10)
C3 Ti C1 55.80(10)
C5 Ti C1 34.09(10)
C11 Ti C1 176.85(9)
C4 Ti C1 56.23(10)
C2 Ti C1 33.47(9)
O1 Ti C10 93.71(9)
C7 Ti C10 76.23(9)
C12 Ti C10 56.30(9)
C3 Ti C10 159.55(10)
C5 Ti C10 132.15(9)
C11 Ti C10 33.66(10)
C4 Ti C10 139.49(9)
C2 Ti C10 164.50(9)
C1 Ti C10 143.54(10)
O1 Ti C13 130.24(10)
C7 Ti C13 121.78(10)
C12 Ti C13 34.24(11)
C3 Ti C13 111.16(10)
C5 Ti C13 91.35(10)
C11 Ti C13 56.10(10)
C4 Ti C13 84.14(10)
C2 Ti C13 139.80(9)
C1 Ti C13 124.68(10)
C10 Ti C13 55.48(9)
O1 Ti C14 126.80(9)
C7 Ti C14 88.95(10)
C12 Ti C14 55.83(11)
C3 Ti C14 141.46(10)
C5 Ti C14 100.03(10)
C11 Ti C14 55.50(10)
C4 Ti C14 109.22(10)
C2 Ti C14 155.50(10)
C1 Ti C14 123.13(10)
C10 Ti C14 33.32(9)
C13 Ti C14 32.88(10)

loop_
_geom_bond_atom_site_label_1
_geom_bond_atom_site_label_2
_geom_bond_distance
C1 C2 1.404(4)
C1 C5 1.421(4)
C1 C24 1.505(4)
C1 Ti 2.442(3)
C2 C3 1.380(4)
C2 C26 1.510(4)
C2 Ti 2.435(3)
C3 C4 1.406(4)
C3 C30 1.521(4)
C3 Ti 2.400(3)
C4 C5 1.427(4)
C4 C31 1.510(4)
C4 Ti 2.419(3)
C5 C6 1.507(4)
C5 Ti 2.403(3)
C7 C17 1.365(3)
C7 C8 1.417(3)
C7 Ti 2.177(2)
C8 C9 1.217(4)
C9 Si2 1.829(3)
C10 C14 1.407(4)
C10 C11 1.409(4)
C10 C25 1.507(4)
C10 Ti 2.448(2)
C11 C12 1.411(4)
C11 C27 1.510(4)
C11 Ti 2.419(3)
C12 C13 1.427(5)
C12 C29 1.512(4)
C12 Ti 2.389(3)
C13 C14 1.391(4)
C13 C28 1.504(4)
C13 Ti 2.454(3)
C14 C15 1.525(4)
C14 Ti 2.461(3)
C16 O2 1.227(3)
C16 O1 1.317(3)
C16 C17 1.503(4)
C17 Si1 1.878(2)
C18 Si1 1.869(3)
C19 Si1 1.859(4)
C20 Si1 1.867(3)
C21 Si2 1.865(3)
C22 Si2 1.858(4)
C23 Si2 1.863(3)
O1 Ti 1.956(2)
